data_7123452
loop_
_publ_author_name
'Li, Zhenyu'
'Dan, Ouyang'
'Xu, Li'

_publ_section_title
;
 [Bi7M3(CO)3]2- (M = Co, Rh): A New Prototype of 10-vertex Deltahedral
 Hybrids From Unprecedented Polycyclic \h5&#x2212;coordination addition of
 Bi73- and trimetallic fragments&#x2020;
;
_journal_name_full 'Chemical Communications'
_journal_paper_doi 10.1039/C9CC03079D
_journal_year 2019
_chemical_formula_sum 'C46 H80 Bi7 Co3 K2 N4 O15'
_chemical_formula_weight 2646.99
_chemical_properties_physical Air-sensitive,Moisture-sensitive
_space_group_crystal_system triclinic
_space_group_IT_number 2
_space_group_name_Hall '-P 1'
_space_group_name_H-M_alt 'P -1'
_symmetry_space_group_name_Hall '-P 1'
_symmetry_space_group_name_H-M 'P -1'
_atom_sites_solution_hydrogens geom
_audit_creation_method SHELXL-2016/6
_audit_update_record
;
2019-03-13 deposited with the CCDC.    2019-05-13 downloaded from the CCDC.
;
_cell_angle_alpha 99.458(2)
_cell_angle_beta 99.3650(10)
_cell_angle_gamma 117.5120(10)
_cell_formula_units_Z 2
_cell_length_a 13.1230(5)
_cell_length_b 14.1602(6)
_cell_length_c 21.3908(9)
_cell_measurement_reflns_used 9988
_cell_measurement_temperature 100(2)
_cell_measurement_theta_max 25.35
_cell_measurement_theta_min 2.64
_cell_volume 3345.6(2)
_computing_cell_refinement 'Bruker SAINT'
_computing_data_collection 'Bruker APEX2'
_computing_data_reduction 'Bruker SAINT'
_computing_molecular_graphics 'Bruker SHELXTL'
_computing_publication_material 'Bruker SHELXTL'
_computing_structure_refinement 'SHELXL-2016/6 (Sheldrick, 2016)'
_computing_structure_solution 'SHELXS-97 (Sheldrick 2008)'
_diffrn_ambient_temperature 100(2)
_diffrn_measured_fraction_theta_full 0.997
_diffrn_measured_fraction_theta_max 0.996
_diffrn_measurement_device_type 'Bruker APEX-II CCD'
_diffrn_measurement_method '\f and \w scans'
_diffrn_radiation_type MoK\a
_diffrn_radiation_wavelength 0.71073
_diffrn_reflns_av_R_equivalents 0.0533
_diffrn_reflns_av_unetI/netI 0.0501
_diffrn_reflns_Laue_measured_fraction_full 0.997
_diffrn_reflns_Laue_measured_fraction_max 0.996
_diffrn_reflns_limit_h_max 15
_diffrn_reflns_limit_h_min -15
_diffrn_reflns_limit_k_max 16
_diffrn_reflns_limit_k_min -17
_diffrn_reflns_limit_l_max 25
_diffrn_reflns_limit_l_min -24
_diffrn_reflns_number 46504
_diffrn_reflns_point_group_measured_fraction_full 0.997
_diffrn_reflns_point_group_measured_fraction_max 0.996
_diffrn_reflns_theta_full 25.242
_diffrn_reflns_theta_max 25.363
_diffrn_reflns_theta_min 2.185
_exptl_absorpt_coefficient_mu 19.242
_exptl_absorpt_correction_T_max 0.0502
_exptl_absorpt_correction_T_min 0.0085
_exptl_absorpt_correction_type multi-scan
_exptl_crystal_colour black
_exptl_crystal_density_diffrn 2.628
_exptl_crystal_description Rod
_exptl_crystal_F_000 2408
_exptl_crystal_size_max 0.250
_exptl_crystal_size_mid 0.200
_exptl_crystal_size_min 0.050
_refine_diff_density_max 5.896
_refine_diff_density_min -2.764
_refine_diff_density_rms 0.408
_refine_ls_extinction_method none
_refine_ls_goodness_of_fit_ref 1.127
_refine_ls_hydrogen_treatment constr
_refine_ls_matrix_type full
_refine_ls_number_parameters 695
_refine_ls_number_reflns 12205
_refine_ls_number_restraints 13
_refine_ls_restrained_S_all 1.127
_refine_ls_R_factor_all 0.0459
_refine_ls_R_factor_gt 0.0411
_refine_ls_shift/su_max 0.001
_refine_ls_shift/su_mean 0.000
_refine_ls_structure_factor_coef Fsqd
_refine_ls_weighting_details 'w=1/[\s^2^(Fo^2^)+(0.0600P)^2^+28.2469P] where P=(Fo^2^+2Fc^2^)/3'
_refine_ls_weighting_scheme calc
_refine_ls_wR_factor_gt 0.1126
_refine_ls_wR_factor_ref 0.1204
_reflns_Friedel_coverage 0.000
_reflns_number_gt 11097
_reflns_number_total 12205
_reflns_threshold_expression 'I > 2\s(I)'
_cod_data_source_file c9cc03079d2.cif
_cod_data_source_block a_CCDC1
_cod_database_code 7123452
_shelx_shelxl_version_number 2016/6
_shelx_space_group_comment
;
The symmetry employed for this shelxl refinement is uniquely defined
by the following loop, which should always be used as a source of
symmetry information in preference to the above space-group names.
They are only intended as comments.
;
_shelx_estimated_absorpt_t_min 0.086
_shelx_estimated_absorpt_t_max 0.446

loop_
_space_group_symop_operation_xyz
'x, y, z'
'-x, -y, -z'

loop_
_atom_site_label
_atom_site_type_symbol
_atom_site_fract_x
_atom_site_fract_y
_atom_site_fract_z
_atom_site_U_iso_or_equiv
_atom_site_adp_type
_atom_site_occupancy
_atom_site_site_symmetry_order
_atom_site_calc_flag
_atom_site_refinement_flags_posn
_atom_site_refinement_flags_adp
Co1 Co 0.21328(11) 0.74240(11) 0.71241(6) 0.0214(3) Uani 1 1 d . .
Co2 Co -0.01780(11) 0.57043(10) 0.69161(6) 0.0205(3) Uani 1 1 d . .
Co3 Co 0.17211(11) 0.53311(11) 0.72271(6) 0.0225(3) Uani 1 1 d . .
Bi1 Bi 0.13634(3) 0.66486(3) 0.81107(2) 0.02709(11) Uani 1 1 d . .
Bi2 Bi 0.03355(3) 0.77945(3) 0.71342(2) 0.02746(11) Uani 1 1 d . .
Bi3 Bi -0.03952(3) 0.40553(3) 0.74156(2) 0.02736(10) Uani 1 1 d . .
Bi4 Bi 0.38396(3) 0.71491(4) 0.78025(2) 0.03377(11) Uani 1 1 d . .
Bi5 Bi 0.04913(3) 0.65762(3) 0.59272(2) 0.02501(10) Uani 1 1 d . .
Bi6 Bi 0.00195(3) 0.41866(3) 0.60915(2) 0.02549(10) Uani 1 1 d . .
Bi7 Bi 0.27933(3) 0.62609(3) 0.63486(2) 0.02868(11) Uani 1 1 d . .
C1 C 0.3044(8) 0.8722(8) 0.7235(4) 0.0208(19) Uani 1 1 d . U
O1 O 0.3692(6) 0.9772(6) 0.7395(3) 0.0304(16) Uani 1 1 d . .
C2 C -0.1628(9) 0.5338(8) 0.6882(5) 0.027(2) Uani 1 1 d . .
O2 O -0.2600(6) 0.5126(6) 0.6886(4) 0.0329(17) Uani 1 1 d . .
C3 C 0.2189(8) 0.4441(9) 0.7375(5) 0.026(2) Uani 1 1 d . .
O3 O 0.2508(7) 0.3798(7) 0.7467(4) 0.0347(17) Uani 1 1 d . .
K1 K 0.66429(17) 0.85494(17) 0.51309(10) 0.0212(4) Uani 1 1 d . .
K2 K 0.25660(16) 0.25097(16) 0.00371(9) 0.0177(4) Uani 1 1 d . .
N1 N 0.7238(8) 0.9382(7) 0.6604(4) 0.0271(18) Uani 1 1 d . .
N2 N 0.6085(7) 0.7769(7) 0.3661(4) 0.0262(18) Uani 1 1 d . .
N3 N 0.2408(7) 0.3809(6) 0.1225(4) 0.0212(17) Uani 1 1 d . .
N4 N 0.2619(7) 0.1252(7) -0.1208(4) 0.0234(17) Uani 1 1 d . .
O4 O 0.7167(7) 0.7379(6) 0.5937(3) 0.0306(16) Uani 1 1 d . .
O5 O 0.6336(6) 0.6454(6) 0.4557(3) 0.0286(16) Uani 1 1 d . .
O6 O 0.8658(6) 1.0697(6) 0.5820(3) 0.0262(15) Uani 1 1 d . .
O7 O 0.8298(6) 0.9785(5) 0.4473(3) 0.0233(14) Uani 1 1 d . .
O8 O 0.4969(6) 0.8746(6) 0.5697(4) 0.0329(17) Uani 1 1 d . .
O9 O 0.4504(6) 0.8281(6) 0.4330(4) 0.0289(16) Uani 1 1 d . .
O10 O 0.1519(6) 0.1376(6) 0.0933(3) 0.0248(15) Uani 1 1 d . .
O11 O 0.2034(6) 0.0315(5) -0.0097(3) 0.0230(14) Uani 1 1 d . .
O12 O 0.4637(5) 0.4144(5) 0.0970(3) 0.0224(14) Uani 1 1 d . .
O13 O 0.4751(5) 0.3231(5) -0.0270(3) 0.0234(14) Uani 1 1 d . .
O14 O 0.1571(9) 0.3924(8) -0.0118(4) 0.052(3) Uani 1 1 d . .
O15 O 0.0872(9) 0.2017(8) -0.1161(4) 0.051(2) Uani 1 1 d . .
C4 C 0.7725(11) 0.8772(10) 0.6909(5) 0.037(3) Uani 1 1 d . .
H01X H 0.772634 0.890159 0.737799 0.044 Uiso 1 1 calc R U
H01Y H 0.856411 0.907271 0.689260 0.044 Uiso 1 1 calc R U
C5 C 0.7043(11) 0.7534(9) 0.6586(5) 0.035(3) Uani 1 1 d . .
H01C H 0.737547 0.716210 0.683522 0.042 Uiso 1 1 calc R U
H01D H 0.618997 0.721871 0.657533 0.042 Uiso 1 1 calc R U
C6 C 0.6714(13) 0.6217(10) 0.5632(6) 0.043(3) Uani 1 1 d . .
H02K H 0.584241 0.579001 0.557568 0.052 Uiso 1 1 calc R U
H02L H 0.710355 0.592495 0.591608 0.052 Uiso 1 1 calc R U
C7 C 0.6969(12) 0.6097(11) 0.4973(6) 0.042(3) Uani 1 1 d . .
H01Z H 0.783686 0.655080 0.502701 0.050 Uiso 1 1 calc R U
H010 H 0.671399 0.531429 0.477178 0.050 Uiso 1 1 calc R U
C8 C 0.6494(9) 0.6290(9) 0.3908(5) 0.030(2) Uani 1 1 d . .
H01M H 0.626601 0.550816 0.372845 0.036 Uiso 1 1 calc R U
H01N H 0.734268 0.676397 0.392649 0.036 Uiso 1 1 calc R U
C9 C 0.5728(9) 0.6580(9) 0.3471(5) 0.032(2) Uani 1 1 d . .
H01Q H 0.576214 0.637573 0.301273 0.038 Uiso 1 1 calc R U
H01R H 0.488909 0.613246 0.348066 0.038 Uiso 1 1 calc R U
C10 C 0.8128(10) 1.0568(9) 0.6831(5) 0.034(2) Uani 1 1 d . .
H020 H 0.846348 1.077464 0.731364 0.041 Uiso 1 1 calc R U
H021 H 0.772380 1.099279 0.674034 0.041 Uiso 1 1 calc R U
C11 C 0.9138(10) 1.0894(9) 0.6510(5) 0.034(2) Uani 1 1 d . .
H026 H 0.974059 1.168715 0.670869 0.041 Uiso 1 1 calc R U
H027 H 0.952990 1.045267 0.657796 0.041 Uiso 1 1 calc R U
C12 C 0.9592(8) 1.1078(8) 0.5501(5) 0.026(2) Uani 1 1 d . .
H01S H 1.000440 1.064504 0.552649 0.031 Uiso 1 1 calc R U
H01T H 1.018431 1.186707 0.572196 0.031 Uiso 1 1 calc R U
C13 C 0.9058(9) 1.0942(8) 0.4801(5) 0.028(2) Uani 1 1 d . .
H024 H 0.858977 1.132426 0.477610 0.033 Uiso 1 1 calc R U
H025 H 0.969878 1.127492 0.458234 0.033 Uiso 1 1 calc R U
C14 C 0.7816(10) 0.9621(10) 0.3785(6) 0.038(3) Uani 1 1 d . .
H015 H 0.847105 1.001271 0.358737 0.045 Uiso 1 1 calc R U
H016 H 0.727336 0.992671 0.373227 0.045 Uiso 1 1 calc R U
C15 C 0.7144(10) 0.8406(10) 0.3443(5) 0.034(2) Uani 1 1 d . .
H01O H 0.689201 0.830190 0.296273 0.041 Uiso 1 1 calc R U
H01P H 0.768763 0.810668 0.351951 0.041 Uiso 1 1 calc R U
C16 C 0.6143(11) 0.9186(10) 0.6791(6) 0.036(3) Uani 1 1 d . .
H02O H 0.636426 0.963451 0.724910 0.043 Uiso 1 1 calc R U
H02P H 0.567527 0.839647 0.678097 0.043 Uiso 1 1 calc R U
C17 C 0.5368(10) 0.9469(10) 0.6346(6) 0.036(3) Uani 1 1 d . .
H018 H 0.467357 0.937300 0.651122 0.043 Uiso 1 1 calc R U
H019 H 0.583112 1.024920 0.633757 0.043 Uiso 1 1 calc R U
C18 C 0.3980(10) 0.8734(10) 0.5297(6) 0.038(3) Uani 1 1 d . .
H01A H 0.422465 0.947989 0.523662 0.046 Uiso 1 1 calc R U
H01B H 0.332812 0.853233 0.551563 0.046 Uiso 1 1 calc R U
C19 C 0.3555(9) 0.7923(10) 0.4651(7) 0.042(3) Uani 1 1 d . .
H02G H 0.333768 0.718087 0.471025 0.050 Uiso 1 1 calc R U
H02H H 0.283884 0.787672 0.437806 0.050 Uiso 1 1 calc R U
C20 C 0.4110(9) 0.7569(10) 0.3686(6) 0.040(3) Uani 1 1 d . .
H02A H 0.343216 0.759025 0.342121 0.048 Uiso 1 1 calc R U
H02B H 0.382896 0.679964 0.371062 0.048 Uiso 1 1 calc R U
C21 C 0.5112(10) 0.7920(10) 0.3357(5) 0.039(3) Uani 1 1 d . .
H02T H 0.478390 0.748758 0.288859 0.047 Uiso 1 1 calc R U
H02U H 0.543464 0.871083 0.337197 0.047 Uiso 1 1 calc R U
C22 C 0.1740(9) 0.2043(9) 0.1559(5) 0.027(2) Uani 1 1 d . .
H2A H 0.257306 0.233456 0.181465 0.033 Uiso 1 1 calc R U
H2B H 0.120003 0.159403 0.179927 0.033 Uiso 1 1 calc R U
C23 C 0.1537(8) 0.3004(8) 0.1491(5) 0.025(2) Uani 1 1 d . .
H02I H 0.072595 0.270267 0.119985 0.030 Uiso 1 1 calc R U
H02J H 0.156906 0.339176 0.193002 0.030 Uiso 1 1 calc R U
C24 C 0.1756(9) 0.0504(8) 0.0981(5) 0.025(2) Uani 1 1 d . .
H012 H 0.132303 0.009310 0.127264 0.030 Uiso 1 1 calc R U
H013 H 0.262148 0.081081 0.117087 0.030 Uiso 1 1 calc R U
C25 C 0.1347(9) -0.0269(8) 0.0295(5) 0.026(2) Uani 1 1 d . .
H02R H 0.144930 -0.091283 0.032115 0.031 Uiso 1 1 calc R U
H02S H 0.049076 -0.054483 0.009632 0.031 Uiso 1 1 calc R U
C26 C 0.1630(9) -0.0358(8) -0.0767(5) 0.029(2) Uani 1 1 d . .
H02M H 0.085301 -0.045444 -0.099190 0.035 Uiso 1 1 calc R U
H02N H 0.152608 -0.109794 -0.077295 0.035 Uiso 1 1 calc R U
C27 C 0.2549(10) 0.0213(8) -0.1114(5) 0.031(2) Uani 1 1 d . .
H01G H 0.333930 0.038179 -0.085530 0.038 Uiso 1 1 calc R U
H01H H 0.235265 -0.029339 -0.154967 0.038 Uiso 1 1 calc R U
C28 C 0.3588(8) 0.4465(8) 0.1709(5) 0.028(2) Uani 1 1 d . .
H02E H 0.373097 0.397707 0.194802 0.033 Uiso 1 1 calc R U
H02F H 0.358407 0.504694 0.203396 0.033 Uiso 1 1 calc R U
C29 C 0.4593(9) 0.5001(8) 0.1409(5) 0.027(2) Uani 1 1 d . .
H01U H 0.446209 0.548805 0.116284 0.033 Uiso 1 1 calc R U
H01V H 0.535699 0.545794 0.175792 0.033 Uiso 1 1 calc R U
C30 C 0.5712(8) 0.4588(9) 0.0773(5) 0.025(2) Uani 1 1 d . .
H02C H 0.640907 0.493735 0.116426 0.030 Uiso 1 1 calc R U
H02D H 0.576227 0.516151 0.054908 0.030 Uiso 1 1 calc R U
C31 C 0.5721(8) 0.3665(9) 0.0309(5) 0.027(2) Uani 1 1 d . .
H028 H 0.648731 0.395139 0.019058 0.032 Uiso 1 1 calc R U
H029 H 0.563163 0.307377 0.052436 0.032 Uiso 1 1 calc R U
C32 C 0.4839(8) 0.2476(8) -0.0759(5) 0.025(2) Uani 1 1 d . .
H01I H 0.487716 0.189047 -0.057601 0.030 Uiso 1 1 calc R U
H01J H 0.557631 0.287167 -0.089497 0.030 Uiso 1 1 calc R U
C33 C 0.3745(9) 0.1955(8) -0.1354(5) 0.026(2) Uani 1 1 d . .
H3A H 0.368868 0.255182 -0.151305 0.032 Uiso 1 1 calc R U
H3B H 0.385511 0.150308 -0.171342 0.032 Uiso 1 1 calc R U
C34 C 0.1959(9) 0.4543(8) 0.1040(6) 0.031(2) Uani 1 1 d . .
H00A H 0.161521 0.473394 0.138529 0.038 Uiso 1 1 calc R U
H00B H 0.263991 0.523889 0.102202 0.038 Uiso 1 1 calc R U
C35 C 0.1043(10) 0.4036(10) 0.0396(6) 0.037(3) Uani 1 1 d . .
H01K H 0.039863 0.329910 0.039034 0.045 Uiso 1 1 calc R U
H01L H 0.068601 0.450632 0.033079 0.045 Uiso 1 1 calc R U
C38 C 0.1339(11) 0.1942(11) -0.1710(7) 0.050(4) Uani 1 1 d . .
H022 H 0.207596 0.264845 -0.165594 0.060 Uiso 1 1 calc R U
H023 H 0.074921 0.179112 -0.212029 0.060 Uiso 1 1 calc R U
C39 C 0.1611(9) 0.1016(10) -0.1746(5) 0.037(3) Uani 1 1 d . .
H01E H 0.089142 0.034125 -0.173987 0.044 Uiso 1 1 calc R U
H01F H 0.178924 0.086007 -0.217101 0.044 Uiso 1 1 calc R U
C40 C 0.3188(10) 0.8289(10) 0.1275(6) 0.034(2) Uani 1 1 d . .
C41 C 0.3929(10) 0.9309(9) 0.1192(6) 0.035(3) Uani 1 1 d . .
H02Q H 0.441601 0.991899 0.157090 0.043 Uiso 1 1 calc R U
C42 C 0.3987(12) 0.9473(12) 0.0587(6) 0.045(3) Uani 1 1 d . .
H017 H 0.451973 1.018469 0.055063 0.055 Uiso 1 1 calc R U
C43 C 0.3264(12) 0.8597(12) 0.0014(6) 0.047(3) Uani 1 1 d . .
H01W H 0.329958 0.870206 -0.041058 0.056 Uiso 1 1 calc R U
C44 C 0.2497(12) 0.7574(12) 0.0090(6) 0.047(3) Uani 1 1 d . .
H011 H 0.199420 0.696924 -0.028920 0.056 Uiso 1 1 calc R U
C45 C 0.2453(10) 0.7424(10) 0.0695(6) 0.036(3) Uani 1 1 d . .
H014 H 0.191083 0.671547 0.073004 0.043 Uiso 1 1 calc R U
C46 C 0.3154(11) 0.8077(12) 0.1921(7) 0.047(3) Uani 1 1 d . .
H7A H 0.249266 0.812282 0.205114 0.070 Uiso 1 1 calc R U
H7B H 0.390911 0.862955 0.224793 0.070 Uiso 1 1 calc R U
H7C H 0.303916 0.733535 0.189727 0.070 Uiso 1 1 calc R U
C36 C 0.0188(16) 0.2598(14) -0.1105(9) 0.077(5) Uani 1 1 d D U
H36A H -0.021810 0.254448 -0.155281 0.092 Uiso 1 1 calc R U
H36B H -0.043507 0.222217 -0.088490 0.092 Uiso 1 1 calc R U
C37 C 0.089(2) 0.3697(16) -0.0758(8) 0.109(9) Uani 1 1 d D .
H37A H 0.035880 0.401625 -0.072809 0.130 Uiso 1 1 calc R U
H37B H 0.143419 0.408575 -0.101328 0.130 Uiso 1 1 calc R U

loop_
_atom_site_aniso_label
_atom_site_aniso_U_11
_atom_site_aniso_U_22
_atom_site_aniso_U_33
_atom_site_aniso_U_23
_atom_site_aniso_U_13
_atom_site_aniso_U_12
Co1 0.0186(6) 0.0198(6) 0.0209(6) 0.0032(5) 0.0080(5) 0.0059(5)
Co2 0.0177(6) 0.0167(6) 0.0215(6) 0.0014(5) 0.0069(5) 0.0048(5)
Co3 0.0180(6) 0.0238(7) 0.0220(6) 0.0047(5) 0.0068(5) 0.0078(5)
Bi1 0.02657(19) 0.0269(2) 0.01809(18) 0.00104(14) 0.00781(14) 0.00686(16)
Bi2 0.02227(18) 0.01791(19) 0.0381(2) 0.00170(15) 0.01324(16) 0.00720(15)
Bi3 0.02115(18) 0.0267(2) 0.0329(2) 0.01323(16) 0.01114(15) 0.00814(16)
Bi4 0.01858(18) 0.0306(2) 0.0415(2) 0.01191(18) 0.00189(16) 0.00537(17)
Bi5 0.0292(2) 0.0230(2) 0.02031(18) 0.00579(14) 0.00565(15) 0.01161(16)
Bi6 0.0296(2) 0.01961(19) 0.02129(18) -0.00111(14) 0.00376(15) 0.01084(16)
Bi7 0.0318(2) 0.0281(2) 0.0353(2) 0.01238(16) 0.02154(17) 0.01717(17)
C1 0.019(2) 0.022(2) 0.021(2) 0.0089(11) 0.0054(11) 0.0094(13)
O1 0.027(4) 0.031(4) 0.027(4) 0.008(3) 0.008(3) 0.009(3)
C2 0.030(5) 0.015(5) 0.030(5) 0.003(4) 0.006(4) 0.009(4)
O2 0.023(4) 0.027(4) 0.047(5) 0.007(3) 0.015(3) 0.010(3)
C3 0.019(5) 0.037(6) 0.020(5) 0.013(4) 0.008(4) 0.010(4)
O3 0.031(4) 0.046(5) 0.036(4) 0.020(4) 0.014(3) 0.021(4)
K1 0.0183(9) 0.0197(10) 0.0230(10) 0.0034(8) 0.0059(8) 0.0081(8)
K2 0.0150(8) 0.0161(9) 0.0180(9) 0.0038(7) 0.0042(7) 0.0051(7)
N1 0.037(5) 0.021(4) 0.025(4) 0.008(3) 0.012(4) 0.013(4)
N2 0.025(4) 0.030(5) 0.021(4) 0.000(3) 0.002(3) 0.015(4)
N3 0.019(4) 0.017(4) 0.024(4) 0.001(3) 0.010(3) 0.007(3)
N4 0.023(4) 0.020(4) 0.018(4) 0.006(3) 0.008(3) 0.003(3)
O4 0.048(4) 0.026(4) 0.022(3) 0.005(3) 0.013(3) 0.021(4)
O5 0.035(4) 0.026(4) 0.027(4) 0.003(3) 0.003(3) 0.020(3)
O6 0.020(3) 0.025(4) 0.024(3) 0.002(3) 0.007(3) 0.005(3)
O7 0.026(3) 0.022(3) 0.022(3) 0.006(3) 0.006(3) 0.011(3)
O8 0.029(4) 0.033(4) 0.046(4) 0.013(3) 0.022(3) 0.019(3)
O9 0.015(3) 0.021(4) 0.042(4) 0.006(3) 0.001(3) 0.005(3)
O10 0.024(3) 0.022(4) 0.024(3) 0.003(3) 0.009(3) 0.009(3)
O11 0.027(3) 0.016(3) 0.022(3) 0.004(3) 0.009(3) 0.008(3)
O12 0.015(3) 0.022(3) 0.022(3) 0.001(3) 0.005(3) 0.004(3)
O13 0.015(3) 0.021(3) 0.024(3) -0.002(3) 0.002(3) 0.005(3)
O14 0.063(6) 0.074(7) 0.039(5) 0.004(4) 0.000(4) 0.058(6)
O15 0.074(6) 0.050(5) 0.031(4) 0.000(4) -0.014(4) 0.046(5)
C4 0.053(7) 0.038(6) 0.019(5) 0.005(4) 0.006(5) 0.024(6)
C5 0.053(7) 0.031(6) 0.029(6) 0.013(5) 0.011(5) 0.026(6)
C6 0.072(9) 0.031(6) 0.030(6) 0.007(5) 0.005(6) 0.031(6)
C7 0.062(8) 0.041(7) 0.032(6) 0.005(5) 0.005(6) 0.036(6)
C8 0.031(5) 0.028(5) 0.026(5) -0.005(4) 0.005(4) 0.016(5)
C9 0.030(5) 0.030(6) 0.027(5) -0.007(4) 0.000(4) 0.016(5)
C10 0.040(6) 0.029(6) 0.028(5) -0.001(4) 0.012(5) 0.015(5)
C11 0.031(5) 0.026(5) 0.025(5) -0.006(4) -0.002(4) 0.006(5)
C12 0.017(4) 0.019(5) 0.036(5) 0.003(4) 0.013(4) 0.005(4)
C13 0.023(5) 0.021(5) 0.035(5) 0.008(4) 0.014(4) 0.007(4)
C14 0.032(6) 0.037(6) 0.035(6) 0.016(5) 0.004(5) 0.010(5)
C15 0.032(6) 0.040(6) 0.019(5) 0.001(4) 0.001(4) 0.013(5)
C16 0.045(6) 0.033(6) 0.035(6) 0.011(5) 0.019(5) 0.021(5)
C17 0.041(6) 0.040(6) 0.045(7) 0.014(5) 0.024(5) 0.029(6)
C18 0.026(5) 0.043(7) 0.063(8) 0.029(6) 0.025(5) 0.022(5)
C19 0.015(5) 0.032(6) 0.074(9) 0.019(6) 0.012(5) 0.007(5)
C20 0.022(5) 0.040(7) 0.049(7) -0.003(5) -0.007(5) 0.018(5)
C21 0.037(6) 0.042(7) 0.028(6) -0.007(5) -0.015(5) 0.025(6)
C22 0.030(5) 0.031(6) 0.019(5) 0.007(4) 0.013(4) 0.012(5)
C23 0.018(4) 0.023(5) 0.025(5) -0.003(4) 0.010(4) 0.003(4)
C24 0.026(5) 0.024(5) 0.031(5) 0.014(4) 0.012(4) 0.015(4)
C25 0.027(5) 0.022(5) 0.032(5) 0.014(4) 0.015(4) 0.012(4)
C26 0.024(5) 0.019(5) 0.033(5) -0.001(4) 0.012(4) 0.004(4)
C27 0.038(6) 0.015(5) 0.029(5) -0.005(4) 0.014(5) 0.006(4)
C28 0.021(5) 0.023(5) 0.023(5) -0.002(4) 0.004(4) 0.002(4)
C29 0.024(5) 0.021(5) 0.025(5) -0.006(4) 0.003(4) 0.006(4)
C30 0.012(4) 0.033(5) 0.018(5) -0.001(4) 0.001(3) 0.005(4)
C31 0.013(4) 0.032(5) 0.028(5) 0.007(4) 0.007(4) 0.006(4)
C32 0.020(4) 0.017(5) 0.029(5) -0.003(4) 0.010(4) 0.005(4)
C33 0.026(5) 0.023(5) 0.019(5) -0.001(4) 0.011(4) 0.005(4)
C34 0.024(5) 0.016(5) 0.046(6) -0.006(4) 0.013(5) 0.008(4)
C35 0.028(5) 0.031(6) 0.052(7) 0.005(5) 0.003(5) 0.019(5)
C38 0.037(6) 0.041(7) 0.048(7) 0.031(6) -0.013(6) 0.002(6)
C39 0.027(5) 0.045(7) 0.015(5) 0.003(4) 0.005(4) 0.000(5)
C40 0.028(5) 0.035(6) 0.036(6) 0.006(5) 0.006(5) 0.018(5)
C41 0.028(5) 0.030(6) 0.049(7) 0.005(5) 0.009(5) 0.017(5)
C42 0.046(7) 0.061(8) 0.048(7) 0.021(6) 0.015(6) 0.039(7)
C43 0.046(7) 0.064(9) 0.039(7) 0.013(6) 0.008(6) 0.038(7)
C44 0.047(7) 0.059(9) 0.034(6) -0.004(6) -0.002(5) 0.035(7)
C45 0.025(5) 0.036(6) 0.047(7) 0.005(5) 0.008(5) 0.019(5)
C46 0.037(6) 0.050(8) 0.053(8) 0.008(6) 0.013(6) 0.023(6)
C36 0.077(5) 0.077(5) 0.077(5) 0.0210(16) 0.0204(16) 0.039(3)
C37 0.18(2) 0.141(18) 0.042(8) -0.019(10) -0.031(11) 0.147(19)

loop_
_atom_type_symbol
_atom_type_description
_atom_type_scat_dispersion_real
_atom_type_scat_dispersion_imag
_atom_type_scat_source
C C 0.0033 0.0016 'International Tables Vol C Tables 4.2.6.8 and 6.1.1.4'
H H 0.0000 0.0000 'International Tables Vol C Tables 4.2.6.8 and 6.1.1.4'
N N 0.0061 0.0033 'International Tables Vol C Tables 4.2.6.8 and 6.1.1.4'
O O 0.0106 0.0060 'International Tables Vol C Tables 4.2.6.8 and 6.1.1.4'
K K 0.2009 0.2494 'International Tables Vol C Tables 4.2.6.8 and 6.1.1.4'
Co Co 0.3494 0.9721 'International Tables Vol C Tables 4.2.6.8 and 6.1.1.4'
Bi Bi -4.1077 10.2566 'International Tables Vol C Tables 4.2.6.8 and 6.1.1.4'

loop_
_geom_angle_atom_site_label_1
_geom_angle_atom_site_label_2
_geom_angle_atom_site_label_3
_geom_angle
C1 Co1 Bi2 91.0(3)
C1 Co1 Bi7 108.4(3)
Bi2 Co1 Bi7 140.50(5)
C1 Co1 Bi1 121.2(3)
Bi2 Co1 Bi1 77.43(4)
Bi7 Co1 Bi1 116.71(5)
C1 Co1 Bi4 92.3(3)
Bi2 Co1 Bi4 147.64(5)
Bi7 Co1 Bi4 67.64(3)
Bi1 Co1 Bi4 73.37(4)
C1 Co1 Bi5 109.9(3)
Bi2 Co1 Bi5 66.65(3)
Bi7 Co1 Bi5 74.37(3)
Bi1 Co1 Bi5 116.88(5)
Bi4 Co1 Bi5 140.53(5)
C1 Co1 Co2 149.5(3)
Bi2 Co1 Co2 58.52(4)
Bi7 Co1 Co2 95.83(5)
Bi1 Co1 Co2 58.61(4)
Bi4 Co1 Co2 114.45(6)
Bi5 Co1 Co2 58.49(4)
C1 Co1 Co3 149.9(3)
Bi2 Co1 Co3 116.32(5)
Bi7 Co1 Co3 58.65(4)
Bi1 Co1 Co3 58.66(4)
Bi4 Co1 Co3 57.98(4)
Bi5 Co1 Co3 93.31(5)
Co2 Co1 Co3 59.67(5)
C2 Co2 Bi3 90.7(4)
C2 Co2 Bi2 88.2(3)
Bi3 Co2 Bi2 147.73(5)
C2 Co2 Bi1 116.3(3)
Bi3 Co2 Bi1 74.33(4)
Bi2 Co2 Bi1 77.32(3)
C2 Co2 Bi6 113.0(3)
Bi3 Co2 Bi6 68.25(3)
Bi2 Co2 Bi6 140.52(5)
Bi1 Co2 Bi6 116.96(5)
C2 Co2 Bi5 111.3(4)
Bi3 Co2 Bi5 141.54(5)
Bi2 Co2 Bi5 67.12(3)
Bi1 Co2 Bi5 118.29(5)
Bi6 Co2 Bi5 74.07(3)
C2 Co2 Co1 146.5(3)
Bi3 Co2 Co1 116.28(5)
Bi2 Co2 Co1 58.27(4)
Bi1 Co2 Co1 58.64(4)
Bi6 Co2 Co1 96.15(5)
Bi5 Co2 Co1 59.87(4)
C2 Co2 Co3 149.5(4)
Bi3 Co2 Co3 58.85(4)
Bi2 Co2 Co3 117.14(5)
Bi1 Co2 Co3 59.06(4)
Bi6 Co2 Co3 58.38(4)
Bi5 Co2 Co3 94.86(5)
Co1 Co2 Co3 60.78(5)
C3 Co3 Bi4 95.2(3)
C3 Co3 Bi3 91.6(3)
Bi4 Co3 Bi3 143.12(5)
C3 Co3 Bi6 102.8(3)
Bi4 Co3 Bi6 143.74(6)
Bi3 Co3 Bi6 68.18(3)
C3 Co3 Bi7 106.5(3)
Bi4 Co3 Bi7 67.65(3)
Bi3 Co3 Bi7 143.69(5)
Bi6 Co3 Bi7 77.09(4)
C3 Co3 Bi1 126.8(3)
Bi4 Co3 Bi1 73.37(3)
Bi3 Co3 Bi1 73.62(3)
Bi6 Co3 Bi1 116.94(5)
Bi7 Co3 Bi1 115.40(5)
C3 Co3 Co2 148.0(3)
Bi4 Co3 Co2 114.97(5)
Bi3 Co3 Co2 58.00(4)
Bi6 Co3 Co2 59.06(4)
Bi7 Co3 Co2 95.31(5)
Bi1 Co3 Co2 58.36(4)
C3 Co3 Co1 152.4(3)
Bi4 Co3 Co1 58.65(4)
Bi3 Co3 Co1 114.33(5)
Bi6 Co3 Co1 95.78(5)
Bi7 Co3 Co1 57.98(4)
Bi1 Co3 Co1 57.99(4)
Co2 Co3 Co1 59.55(5)
Co2 Bi1 Co1 62.75(4)
Co2 Bi1 Co3 62.58(4)
Co1 Bi1 Co3 63.35(4)
Co2 Bi1 Bi4 102.74(3)
Co1 Bi1 Bi4 53.58(3)
Co3 Bi1 Bi4 53.02(3)
Co2 Bi1 Bi3 52.50(3)
Co1 Bi1 Bi3 102.80(3)
Co3 Bi1 Bi3 52.91(3)
Bi4 Bi1 Bi3 104.345(15)
Co2 Bi1 Bi2 51.16(3)
Co1 Bi1 Bi2 50.99(3)
Co3 Bi1 Bi2 100.45(3)
Bi4 Bi1 Bi2 103.458(15)
Bi3 Bi1 Bi2 102.321(14)
Co1 Bi2 Co2 63.21(4)
Co1 Bi2 Bi5 58.03(3)
Co2 Bi2 Bi5 57.04(3)
Co1 Bi2 Bi1 51.58(3)
Co2 Bi2 Bi1 51.52(3)
Bi5 Bi2 Bi1 94.026(14)
Co2 Bi3 Co3 63.15(4)
Co2 Bi3 Bi6 56.58(3)
Co3 Bi3 Bi6 55.92(3)
Co2 Bi3 Bi1 53.17(3)
Co3 Bi3 Bi1 53.47(3)
Bi6 Bi3 Bi1 94.779(14)
Co3 Bi4 Co1 63.37(4)
Co3 Bi4 Bi7 56.48(3)
Co1 Bi4 Bi7 55.87(3)
Co3 Bi4 Bi1 53.60(3)
Co1 Bi4 Bi1 53.05(3)
Bi7 Bi4 Bi1 94.564(14)
Co2 Bi5 Co1 61.65(4)
Co2 Bi5 Bi2 55.84(3)
Co1 Bi5 Bi2 55.32(3)
Co2 Bi5 Bi6 52.92(3)
Co1 Bi5 Bi6 85.43(3)
Bi2 Bi5 Bi6 108.426(16)
Co2 Bi5 Bi7 84.94(3)
Co1 Bi5 Bi7 51.94(3)
Bi2 Bi5 Bi7 107.006(15)
Bi6 Bi5 Bi7 61.751(12)
Co3 Bi6 Co2 62.57(4)
Co3 Bi6 Bi3 55.90(3)
Co2 Bi6 Bi3 55.18(3)
Co3 Bi6 Bi5 85.45(3)
Co2 Bi6 Bi5 53.01(3)
Bi3 Bi6 Bi5 107.813(15)
Co3 Bi6 Bi7 51.70(3)
Co2 Bi6 Bi7 83.53(3)
Bi3 Bi6 Bi7 106.901(14)
Bi5 Bi6 Bi7 59.459(12)
Co1 Bi7 Co3 63.37(4)
Co1 Bi7 Bi4 56.48(3)
Co3 Bi7 Bi4 55.87(3)
Co1 Bi7 Bi5 53.69(3)
Co3 Bi7 Bi5 84.72(3)
Bi4 Bi7 Bi5 109.430(15)
Co1 Bi7 Bi6 84.49(3)
Co3 Bi7 Bi6 51.21(3)
Bi4 Bi7 Bi6 106.649(15)
Bi5 Bi7 Bi6 58.790(12)
O1 C1 Co1 171.1(8)
O2 C2 Co2 176.9(9)
O3 C3 Co3 178.8(10)
O8 K1 O4 96.8(2)
O8 K1 O5 121.5(2)
O4 K1 O5 60.3(2)
O8 K1 O7 136.5(2)
O4 K1 O7 120.8(2)
O5 K1 O7 97.3(2)
O8 K1 O9 59.3(2)
O4 K1 O9 135.1(2)
O5 K1 O9 98.1(2)
O7 K1 O9 99.4(2)
O8 K1 O6 97.9(2)
O4 K1 O6 97.1(2)
O5 K1 O6 135.0(2)
O7 K1 O6 59.23(19)
O9 K1 O6 121.9(2)
O8 K1 N2 119.9(2)
O4 K1 N2 120.8(2)
O5 K1 N2 61.0(2)
O7 K1 N2 60.5(2)
O9 K1 N2 61.1(2)
O6 K1 N2 119.0(2)
O8 K1 N1 60.4(2)
O4 K1 N1 60.1(2)
O5 K1 N1 120.0(2)
O7 K1 N1 118.4(2)
O9 K1 N1 119.1(2)
O6 K1 N1 59.7(2)
N2 K1 N1 178.8(3)
O12 K2 O13 60.76(18)
O12 K2 O11 117.1(2)
O13 K2 O11 95.6(2)
O12 K2 O10 95.5(2)
O13 K2 O10 135.2(2)
O11 K2 O10 59.95(19)
O12 K2 O15 145.1(3)
O13 K2 O15 105.4(3)
O11 K2 O15 95.0(2)
O10 K2 O15 113.2(3)
O12 K2 O14 94.7(2)
O13 K2 O14 113.6(3)
O11 K2 O14 144.9(3)
O10 K2 O14 105.2(3)
O15 K2 O14 59.8(2)
O12 K2 N3 60.5(2)
O13 K2 N3 119.9(2)
O11 K2 N3 121.3(2)
O10 K2 N3 62.0(2)
O15 K2 N3 115.2(2)
O14 K2 N3 60.7(2)
O12 K2 N4 121.7(2)
O13 K2 N4 61.6(2)
O11 K2 N4 61.2(2)
O10 K2 N4 119.8(2)
O15 K2 N4 61.0(2)
O14 K2 N4 115.5(2)
N3 K2 N4 176.1(2)
C4 N1 C10 109.1(9)
C4 N1 C16 109.3(9)
C10 N1 C16 110.0(8)
C4 N1 K1 108.7(6)
C10 N1 K1 110.6(6)
C16 N1 K1 109.1(6)
C21 N2 C15 109.7(9)
C21 N2 C9 110.1(8)
C15 N2 C9 109.2(8)
C21 N2 K1 109.0(6)
C15 N2 K1 110.0(5)
C9 N2 K1 108.9(6)
C23 N3 C28 111.1(8)
C23 N3 C34 108.4(8)
C28 N3 C34 110.4(8)
C23 N3 K2 106.6(5)
C28 N3 K2 109.8(5)
C34 N3 K2 110.4(6)
C39 N4 C33 109.1(8)
C39 N4 C27 110.8(8)
C33 N4 C27 110.9(8)
C39 N4 K2 109.3(6)
C33 N4 K2 107.7(5)
C27 N4 K2 108.8(5)
C5 O4 C6 110.5(9)
C5 O4 K1 119.2(6)
C6 O4 K1 116.2(6)
C7 O5 C8 111.0(8)
C7 O5 K1 114.5(6)
C8 O5 K1 116.0(6)
C12 O6 C11 110.7(8)
C12 O6 K1 114.6(5)
C11 O6 K1 117.1(6)
C13 O7 C14 110.4(8)
C13 O7 K1 115.6(5)
C14 O7 K1 115.9(6)
C18 O8 C17 111.6(8)
C18 O8 K1 119.6(6)
C17 O8 K1 118.8(6)
C20 O9 C19 110.4(8)
C20 O9 K1 114.0(6)
C19 O9 K1 111.3(6)
C22 O10 C24 111.3(8)
C22 O10 K2 115.9(6)
C24 O10 K2 112.6(5)
C25 O11 C26 111.3(7)
C25 O11 K2 117.8(5)
C26 O11 K2 115.0(6)
C30 O12 C29 110.6(7)
C30 O12 K2 117.8(5)
C29 O12 K2 118.7(5)
C32 O13 C31 109.8(7)
C32 O13 K2 117.6(5)
C31 O13 K2 111.5(5)
C37 O14 C35 116.0(12)
C37 O14 K2 115.1(7)
C35 O14 K2 110.5(7)
C38 O15 C36 120.9(11)
C38 O15 K2 111.1(7)
C36 O15 K2 113.8(8)
N1 C4 C5 114.2(9)
O4 C5 C4 107.0(9)
O4 C6 C7 109.0(10)
O5 C7 C6 109.0(10)
O5 C8 C9 109.3(8)
N2 C9 C8 113.9(8)
N1 C10 C11 113.7(8)
O6 C11 C10 108.5(9)
O6 C12 C13 108.5(8)
O7 C13 C12 109.0(8)
O7 C14 C15 109.1(9)
N2 C15 C14 113.8(9)
N1 C16 C17 113.3(9)
O8 C17 C16 108.3(9)
O8 C18 C19 109.4(9)
O9 C19 C18 108.2(9)
O9 C20 C21 110.5(9)
N2 C21 C20 113.6(10)
O10 C22 C23 110.1(8)
N3 C23 C22 113.9(8)
O10 C24 C25 108.6(8)
O11 C25 C24 108.9(8)
O11 C26 C27 108.2(8)
N4 C27 C26 112.6(9)
N3 C28 C29 113.7(8)
O12 C29 C28 108.2(8)
O12 C30 C31 109.0(8)
O13 C31 C30 108.4(8)
O13 C32 C33 109.1(8)
N4 C33 C32 113.2(8)
C35 C34 N3 113.2(8)
O14 C35 C34 109.8(9)
O15 C38 C39 108.0(9)
N4 C39 C38 113.9(9)
C41 C40 C45 116.3(11)
C41 C40 C46 123.5(11)
C45 C40 C46 120.2(11)
C42 C41 C40 122.4(12)
C41 C42 C43 120.5(14)
C44 C43 C42 117.8(13)
C45 C44 C43 121.0(12)
C44 C45 C40 122.0(12)
C37 C36 O15 113.3(14)
C36 C37 O14 116.3(16)

loop_
_geom_bond_atom_site_label_1
_geom_bond_atom_site_label_2
_geom_bond_distance
Co1 C1 1.612(10)
Co1 Bi2 2.6448(13)
Co1 Bi7 2.6655(13)
Co1 Bi1 2.6664(13)
Co1 Bi4 2.6847(14)
Co1 Bi5 2.7282(13)
Co1 Co2 2.7760(18)
Co1 Co3 2.810(2)
Co2 C2 1.711(10)
Co2 Bi3 2.6418(14)
Co2 Bi2 2.6521(13)
Co2 Bi1 2.6656(13)
Co2 Bi6 2.6859(12)
Co2 Bi5 2.6892(14)
Co2 Co3 2.7794(18)
Co3 C3 1.688(11)
Co3 Bi4 2.6654(13)
Co3 Bi3 2.6659(13)
Co3 Bi6 2.6667(13)
Co3 Bi7 2.6846(14)
Co3 Bi1 2.6856(13)
Bi1 Bi4 3.1968(6)
Bi1 Bi3 3.2064(6)
Bi1 Bi2 3.3219(6)
Bi2 Bi5 2.9527(5)
Bi3 Bi6 2.9890(6)
Bi4 Bi7 2.9781(6)
Bi5 Bi6 3.2376(6)
Bi5 Bi7 3.2602(6)
Bi6 Bi7 3.3346(6)
C1 O1 1.273(12)
C2 O2 1.169(12)
C3 O3 1.194(13)
K1 O8 2.773(7)
K1 O4 2.793(8)
K1 O5 2.831(7)
K1 O7 2.837(7)
K1 O9 2.862(7)
K1 O6 2.871(7)
K1 N2 3.001(8)
K1 N1 3.009(8)
K2 O12 2.762(6)
K2 O13 2.797(7)
K2 O11 2.804(7)
K2 O10 2.823(7)
K2 O15 2.850(8)
K2 O14 2.885(8)
K2 N3 2.978(7)
K2 N4 2.981(8)
N1 C4 1.461(14)
N1 C10 1.468(14)
N1 C16 1.469(14)
N2 C21 1.459(13)
N2 C15 1.467(14)
N2 C9 1.485(13)
N3 C23 1.467(12)
N3 C28 1.471(12)
N3 C34 1.487(14)
N4 C39 1.469(13)
N4 C33 1.472(12)
N4 C27 1.480(14)
O4 C5 1.416(13)
O4 C6 1.450(13)
O5 C7 1.425(13)
O5 C8 1.432(12)
O6 C12 1.428(11)
O6 C11 1.433(13)
O7 C13 1.434(12)
O7 C14 1.440(13)
O8 C18 1.425(14)
O8 C17 1.431(14)
O9 C20 1.417(13)
O9 C19 1.446(14)
O10 C22 1.404(11)
O10 C24 1.421(12)
O11 C25 1.408(12)
O11 C26 1.443(11)
O12 C30 1.422(11)
O12 C29 1.438(11)
O13 C32 1.427(11)
O13 C31 1.430(11)
O14 C37 1.404(16)
O14 C35 1.418(15)
O15 C38 1.422(18)
O15 C36 1.48(2)
C4 C5 1.518(15)
C6 C7 1.502(17)
C8 C9 1.502(15)
C10 C11 1.508(16)
C12 C13 1.487(15)
C14 C15 1.500(16)
C16 C17 1.514(16)
C18 C19 1.476(18)
C20 C21 1.510(18)
C22 C23 1.526(15)
C24 C25 1.521(14)
C26 C27 1.498(14)
C28 C29 1.496(14)
C30 C31 1.512(14)
C32 C33 1.531(14)
C34 C35 1.481(16)
C38 C39 1.503(19)
C40 C41 1.381(17)
C40 C45 1.412(15)
C40 C46 1.465(18)
C41 C42 1.360(18)
C42 C43 1.405(19)
C43 C44 1.39(2)
C44 C45 1.351(18)
C36 C37 1.376(16)
